data_7056457
loop_
_publ_author_name
'Ma, Xiaohui'
'Wu, Yuewei'
'Cen, Peipei'
'Ma, Shenru'
'Zhang, Chengcheng'
'Luo, Shuchang'
'Zhou, Huiliang'
'Song, Weiming'
'Liu, Xiangyu'

_publ_section_title
;
 Ferromagnetic ordering and slow magnetic relaxation observed in a
 triple-bridged azido-Cu(II) chain compound with mixed carboxylate/ethanol
 linkers
;
_journal_name_full 'New J. Chem.'
_journal_paper_doi 10.1039/C7NJ01685A
_journal_year 2017
_chemical_formula_moiety 'C7 H4 Cu F N3 O2, C2 H6 O'
_chemical_formula_sum 'C9 H10 Cu F N3 O3'
_chemical_formula_weight 290.74
_space_group_crystal_system monoclinic
_space_group_IT_number 14
_space_group_name_Hall '-P 2yn'
_space_group_name_H-M_alt 'P 1 21/n 1'
_symmetry_space_group_name_Hall '-P 2yn'
_symmetry_space_group_name_H-M 'P 1 21/n 1'
_atom_sites_solution_hydrogens mixed
_atom_sites_solution_primary dual
_audit_creation_date 2017-07-12
_audit_creation_method
;
Olex2 1.2-dev
(compiled 2017.07.04 svn.r3433 for OlexSys, GUI svn.r5356)
;
_audit_update_record
;
2017-07-17 deposited with the CCDC.
2017-07-25 downloaded from the CCDC.
;
_cell_angle_alpha 90
_cell_angle_beta 95.070(4)
_cell_angle_gamma 90
_cell_formula_units_Z 4
_cell_length_a 7.592(2)
_cell_length_b 6.3812(18)
_cell_length_c 23.954(7)
_cell_measurement_reflns_used 1552
_cell_measurement_temperature 296(2)
_cell_measurement_theta_max 24.4291
_cell_measurement_theta_min 2.7525
_cell_volume 1155.9(6)
_computing_cell_refinement 'Bruker SMART'
_computing_data_collection 'Bruker SMART'
_computing_data_reduction 'Bruker SAINT'
_computing_molecular_graphics 'Olex2 (Dolomanov et al., 2009)'
_computing_publication_material 'Olex2 (Dolomanov et al., 2009)'
_computing_structure_refinement 'ShelXL (Sheldrick, 2015)'
_computing_structure_solution 'ShelXT (Sheldrick, 2015)'
_diffrn_ambient_temperature 296.15
_diffrn_measured_fraction_theta_full 0.997
_diffrn_measured_fraction_theta_max 0.997
_diffrn_measurement_device_type bruker-CCD
_diffrn_radiation_type MoK\a
_diffrn_radiation_wavelength 0.71073
_diffrn_reflns_av_R_equivalents 0.0468
_diffrn_reflns_av_unetI/netI 0.0435
_diffrn_reflns_Laue_measured_fraction_full 0.997
_diffrn_reflns_Laue_measured_fraction_max 0.997
_diffrn_reflns_limit_h_max 9
_diffrn_reflns_limit_h_min -8
_diffrn_reflns_limit_k_max 7
_diffrn_reflns_limit_k_min -7
_diffrn_reflns_limit_l_max 28
_diffrn_reflns_limit_l_min -28
_diffrn_reflns_number 7688
_diffrn_reflns_point_group_measured_fraction_full 0.997
_diffrn_reflns_point_group_measured_fraction_max 0.997
_diffrn_reflns_theta_full 24.995
_diffrn_reflns_theta_max 24.995
_diffrn_reflns_theta_min 2.753
_exptl_absorpt_coefficient_mu 1.902
_exptl_absorpt_correction_T_max 0.7139
_exptl_absorpt_correction_T_min 0.6908
_exptl_absorpt_correction_type multi-scan
_exptl_crystal_colour yellow
_exptl_crystal_colour_primary yellow
_exptl_crystal_density_diffrn 1.671
_exptl_crystal_description block
_exptl_crystal_F_000 588
_exptl_crystal_size_max 0.21
_exptl_crystal_size_mid 0.2
_exptl_crystal_size_min 0.19
_refine_diff_density_max 0.431
_refine_diff_density_min -0.365
_refine_diff_density_rms 0.078
_refine_ls_extinction_method none
_refine_ls_goodness_of_fit_ref 1.032
_refine_ls_hydrogen_treatment constr
_refine_ls_matrix_type full
_refine_ls_number_parameters 164
_refine_ls_number_reflns 2029
_refine_ls_number_restraints 52
_refine_ls_restrained_S_all 1.034
_refine_ls_R_factor_all 0.0625
_refine_ls_R_factor_gt 0.0357
_refine_ls_shift/su_max 0.000
_refine_ls_shift/su_mean 0.000
_refine_ls_structure_factor_coef Fsqd
_refine_ls_weighting_details 'w=1/[\s^2^(Fo^2^)+(0.0444P)^2^+0.0691P] where P=(Fo^2^+2Fc^2^)/3'
_refine_ls_weighting_scheme calc
_refine_ls_wR_factor_gt 0.0779
_refine_ls_wR_factor_ref 0.0873
_reflns_Friedel_coverage 0.000
_reflns_number_gt 1399
_reflns_number_total 2029
_reflns_threshold_expression 'I > 2\s(I)'
_cod_data_source_file c7nj01685a2.cif
_cod_data_source_block ww
_cod_original_cell_volume 1156.0(6)
_cod_database_code 7056457
_shelx_shelxl_version_number 2014/7
_shelx_space_group_comment
;
The symmetry employed for this shelxl refinement is uniquely defined
by the following loop, which should always be used as a source of
symmetry information in preference to the above space-group names.
They are only intended as comments.
;
_shelx_estimated_absorpt_t_max 0.714
_shelx_estimated_absorpt_t_min 0.691
_olex2_refinement_description
;
1. Fixed Uiso
 At 1.2 times of:
  All C(H) groups, All C(H,H) groups
 At 1.5 times of:
  All C(H,H,H) groups, All O(H) groups
2. Restrained planarity
 C5, C7, C6, F1B
 with sigma of 0.1
3. Uiso/Uaniso restraints and constraints
Uanis(F1B) \\sim Ueq: with sigma of 0.005 and sigma for terminal atoms of 0.008
4. Rigid body (RIGU) restrains
 C4, C3, C5, C6, F1B, C7, C2
 with sigma for 1-2 distances of 0.004 and sigma for 1-3 distances of 0.004
5. Others
 Sof(H4)=Sof(F1B)=1-FVAR(1)
 Sof(F1A)=Sof(H6)=FVAR(1)
6.a Riding coordinates:
 O3(H3A)
6.b Secondary CH2 refined with riding coordinates:
 C8(H8A,H8B)
6.c Me refined with riding coordinates:
 C9(H9A,H9B,H9C)
6.d Aromatic/amide H refined with riding coordinates:
 C3(H3), C4(H4), C5(H5), C6(H6), C7(H7)
;
_olex2_submission_special_instructions 'No special instructions were received'

loop_
_space_group_symop_operation_xyz
'x, y, z'
'-x+1/2, y+1/2, -z+1/2'
'-x, -y, -z'
'x-1/2, -y-1/2, z-1/2'

loop_
_atom_site_label
_atom_site_type_symbol
_atom_site_fract_x
_atom_site_fract_y
_atom_site_fract_z
_atom_site_U_iso_or_equiv
_atom_site_adp_type
_atom_site_occupancy
_atom_site_site_symmetry_order
_atom_site_calc_flag
_atom_site_refinement_flags_posn
_atom_site_refinement_flags_adp
_atom_site_refinement_flags_occupancy
_atom_site_disorder_assembly
_atom_site_disorder_group
F1A F 0.3206(6) 0.6196(5) -0.01219(14) 0.0834(15) Uani 0.821(6) 1 d . . P A 1
Cu1 Cu 0.75276(6) 0.68380(6) 0.24834(2) 0.02230(16) Uani 1 1 d . . . . .
O1 O 0.5985(3) 0.7571(4) 0.18140(10) 0.0293(6) Uani 1 1 d . . . . .
O2 O 0.5880(3) 1.1082(4) 0.18661(10) 0.0305(7) Uani 1 1 d . . . . .
O3 O 0.9223(3) 0.4314(4) 0.19740(11) 0.0319(6) Uani 1 1 d . . . . .
H3A H 1.0360 0.4378 0.2125 0.048 Uiso 1 1 d R . . . .
C1 C 0.5521(4) 0.9354(6) 0.16319(14) 0.0237(8) Uani 1 1 d . . . . .
C2 C 0.4414(4) 0.9424(6) 0.10784(14) 0.0248(8) Uani 1 1 d . U . . .
C3 C 0.4307(5) 0.7695(6) 0.07320(16) 0.0356(10) Uani 1 1 d . U . . .
H3 H 0.4881 0.6456 0.0843 0.043 Uiso 1 1 calc R . . . .
C4 C 0.3343(6) 0.7830(7) 0.02212(17) 0.0462(11) Uani 1 1 d . U . . .
H4 H 0.3294 0.6674 -0.0016 0.055 Uiso 0.179(6) 1 calc R . P A 2
C5 C 0.2443(6) 0.9629(8) 0.00494(18) 0.0479(11) Uani 1 1 d . U . . .
H5 H 0.1784 0.9696 -0.0296 0.057 Uiso 1 1 calc R . . . .
C6 C 0.2552(6) 1.1293(8) 0.0400(2) 0.0547(13) Uani 1 1 d . U . . .
H6 H 0.1945 1.2513 0.0292 0.066 Uiso 0.821(6) 1 calc R . P A 1
C7 C 0.3527(6) 1.1243(6) 0.09111(18) 0.0408(11) Uani 1 1 d . U . . .
H7 H 0.3590 1.2418 0.1142 0.049 Uiso 1 1 calc R . . . .
C8 C 0.9059(6) 0.4179(7) 0.13718(18) 0.0512(12) Uani 1 1 d . . . . .
H8A H 0.7820 0.4034 0.1240 0.061 Uiso 1 1 calc R . . . .
H8B H 0.9674 0.2938 0.1258 0.061 Uiso 1 1 calc R . . . .
C9 C 0.9798(7) 0.6056(8) 0.1107(2) 0.0743(17) Uani 1 1 d . . . . .
H9A H 0.9663 0.5904 0.0706 0.111 Uiso 1 1 calc R . . . .
H9B H 0.9178 0.7286 0.1212 0.111 Uiso 1 1 calc R . . . .
H9C H 1.1031 0.6190 0.1231 0.111 Uiso 1 1 calc R . . . .
N1 N 0.5996(4) 0.4382(4) 0.26195(12) 0.0234(7) Uani 1 1 d . . . . .
N2 N 0.4432(4) 0.4385(5) 0.24725(15) 0.0361(8) Uani 1 1 d . . . . .
N3 N 0.2954(5) 0.4386(7) 0.2343(2) 0.0846(17) Uani 1 1 d . . . . .
F1B F 0.150(2) 1.279(2) 0.0258(7) 0.072(5) Uani 0.179(6) 1 d . U P A 2

loop_
_atom_site_aniso_label
_atom_site_aniso_U_11
_atom_site_aniso_U_22
_atom_site_aniso_U_33
_atom_site_aniso_U_23
_atom_site_aniso_U_13
_atom_site_aniso_U_12
F1A 0.124(3) 0.068(3) 0.050(2) -0.0271(19) -0.038(2) 0.002(2)
Cu1 0.0225(2) 0.0165(2) 0.0260(2) 0.0013(2) -0.00870(16) -0.0020(2)
O1 0.0363(16) 0.0206(14) 0.0280(15) 0.0028(11) -0.0136(12) -0.0008(12)
O2 0.0331(16) 0.0244(15) 0.0306(15) -0.0042(11) -0.0164(12) 0.0051(12)
O3 0.0220(13) 0.0424(16) 0.0310(15) -0.0010(13) 0.0002(11) -0.0010(14)
C1 0.0174(19) 0.031(2) 0.022(2) -0.0009(18) -0.0026(15) -0.0006(19)
C2 0.0210(19) 0.0293(19) 0.0229(19) 0.0015(16) -0.0055(15) -0.0030(18)
C3 0.041(2) 0.034(2) 0.029(2) -0.0005(17) -0.0092(18) -0.0008(19)
C4 0.052(3) 0.055(3) 0.029(2) -0.006(2) -0.010(2) -0.011(2)
C5 0.047(3) 0.066(3) 0.028(2) 0.007(2) -0.0139(19) -0.002(2)
C6 0.058(3) 0.057(3) 0.045(3) 0.007(2) -0.024(2) 0.016(2)
C7 0.046(3) 0.035(2) 0.039(2) -0.0005(18) -0.013(2) 0.009(2)
C8 0.051(3) 0.064(3) 0.038(3) -0.007(2) 0.003(2) -0.005(3)
C9 0.081(4) 0.094(4) 0.049(3) 0.019(3) 0.015(3) -0.011(4)
N1 0.0180(16) 0.0187(15) 0.0320(18) -0.0008(15) -0.0061(13) -0.0002(15)
N2 0.028(2) 0.0186(16) 0.061(2) 0.0004(17) 0.0016(17) -0.0008(18)
N3 0.021(2) 0.053(3) 0.175(5) -0.001(3) -0.014(3) 0.001(2)
F1B 0.081(7) 0.065(6) 0.065(7) 0.004(5) -0.025(5) 0.018(5)

loop_
_atom_type_symbol
_atom_type_description
_atom_type_scat_dispersion_real
_atom_type_scat_dispersion_imag
_atom_type_scat_source
C C 0.0033 0.0016 'International Tables Vol C Tables 4.2.6.8 and 6.1.1.4'
H H 0.0000 0.0000 'International Tables Vol C Tables 4.2.6.8 and 6.1.1.4'
Cu Cu 0.3201 1.2651 'International Tables Vol C Tables 4.2.6.8 and 6.1.1.4'
F F 0.0171 0.0103 'International Tables Vol C Tables 4.2.6.8 and 6.1.1.4'
N N 0.0061 0.0033 'International Tables Vol C Tables 4.2.6.8 and 6.1.1.4'
O O 0.0106 0.0060 'International Tables Vol C Tables 4.2.6.8 and 6.1.1.4'

loop_
_geom_angle_atom_site_label_1
_geom_angle_atom_site_label_2
_geom_angle_atom_site_label_3
_geom_angle
_geom_angle_site_symmetry_1
_geom_angle_site_symmetry_3
O1 Cu1 N1 90.35(11) . 2_655
O1 Cu1 N1 90.38(11) . .
O2 Cu1 O1 178.17(11) 2_645 .
O2 Cu1 N1 90.23(11) 2_645 .
O2 Cu1 N1 89.12(11) 2_645 2_655
N1 Cu1 N1 176.88(8) . 2_655
C1 O1 Cu1 129.0(2) . .
C1 O2 Cu1 132.1(2) . 2_655
O1 C1 C2 116.7(3) . .
O2 C1 O1 126.6(3) . .
O2 C1 C2 116.7(3) . .
C3 C2 C1 120.3(3) . .
C3 C2 C7 119.7(4) . .
C7 C2 C1 120.0(4) . .
C4 C3 C2 119.0(4) . .
F1A C4 C3 120.7(4) . .
F1A C4 C5 117.4(4) . .
C3 C4 C5 121.9(4) . .
C6 C5 C4 117.8(4) . .
C5 C6 C7 122.3(4) . .
F1B C6 C5 114.8(8) . .
F1B C6 C7 122.2(9) . .
C6 C7 C2 119.2(4) . .
O3 C8 C9 112.1(4) . .
Cu1 N1 Cu1 106.06(13) . 2_645
N2 N1 Cu1 120.8(3) . 2_645
N2 N1 Cu1 121.5(3) . .
N3 N2 N1 178.9(5) . .

loop_
_geom_bond_atom_site_label_1
_geom_bond_atom_site_label_2
_geom_bond_distance
_geom_bond_site_symmetry_2
F1A C4 1.326(5) .
Cu1 O1 1.957(2) .
Cu1 O2 1.947(2) 2_645
Cu1 N1 1.995(3) .
Cu1 N1 2.000(3) 2_655
O1 C1 1.258(4) .
O2 Cu1 1.947(2) 2_655
O2 C1 1.256(4) .
O3 C8 1.439(5) .
C1 C2 1.507(5) .
C2 C3 1.378(5) .
C2 C7 1.383(5) .
C3 C4 1.372(5) .
C4 C5 1.380(6) .
C5 C6 1.352(6) .
C6 C7 1.373(6) .
C6 F1B 1.270(15) .
C8 C9 1.489(6) .
N1 Cu1 2.000(3) 2_645
N1 N2 1.209(4) .
N2 N3 1.137(4) .

loop_
_geom_torsion_atom_site_label_1
_geom_torsion_atom_site_label_2
_geom_torsion_atom_site_label_3
_geom_torsion_atom_site_label_4
_geom_torsion
_geom_torsion_site_symmetry_1
F1A C4 C5 C6 179.0(5) .
Cu1 O1 C1 O2 -4.6(6) .
Cu1 O1 C1 C2 175.8(2) .
Cu1 O2 C1 O1 9.5(6) 2_655
Cu1 O2 C1 C2 -170.9(2) 2_655
O1 C1 C2 C3 -15.8(5) .
O1 C1 C2 C7 165.5(3) .
O2 C1 C2 C3 164.6(3) .
O2 C1 C2 C7 -14.1(5) .
C1 C2 C3 C4 -177.6(4) .
C1 C2 C7 C6 178.7(4) .
C2 C3 C4 F1A -179.7(4) .
C2 C3 C4 C5 -1.5(7) .
C3 C2 C7 C6 0.0(6) .
C3 C4 C5 C6 0.7(7) .
C4 C5 C6 C7 0.6(7) .
C4 C5 C6 F1B -170.3(10) .
C5 C6 C7 C2 -0.9(7) .
C7 C2 C3 C4 1.1(6) .
F1B C6 C7 C2 169.3(10) .
